data_4021830
loop_
_publ_author_name
'Philippe Le Grel'
'Arnaud Sala\"un'
'Michel Potel'
'Barbara Le Grel'
'Fred\'eric Lassagne'

_publ_section_title
;
 Aza-\b^3^-Cyclohexapeptides: Pseudopeptidic Macrocycles with
 Interesting Conformational and Configurational Properties
 Slow Pyramidal Nitrogen Inversion in 24-Membered Rings!
;
_journal_name_full 'Journal of Organic Chemistry'
_journal_page_first 5638
_journal_page_last 5645
_journal_paper_doi 10.1021/jo0608467
_journal_volume 71
_journal_year 2006
_chemical_compound_source 'synthesis as described'
_chemical_formula_moiety 'C45 H66 N12 O6'
_chemical_formula_sum 'C45 H66 N12 O6'
_chemical_formula_weight 871.1
_chemical_name_systematic
;
 ?
;
_space_group_IT_number 14
_symmetry_cell_setting monoclinic
_symmetry_space_group_name_Hall '-P 2yn'
_symmetry_space_group_name_H-M 'P 1 21/n 1'
_atom_sites_solution_hydrogens geom
_atom_sites_solution_primary direct
_atom_sites_solution_secondary difmap
_audit_conform_dict_location ftp://ftp.iucr.org/pub/cif_core.dic
_audit_conform_dict_name cif_core.dic
_audit_conform_dict_version 2.2
_audit_creation_date 2003-09-22T14:51:29-00:00
_audit_creation_method 'WinGX routine CIF_UPDATE'
_cell_angle_alpha 90
_cell_angle_beta 96.4756(6)
_cell_angle_gamma 90
_cell_formula_units_Z 4
_cell_length_a 6.69340(10)
_cell_length_b 29.1980(5)
_cell_length_c 26.3649(6)
_cell_measurement_reflns_used 10143
_cell_measurement_temperature 293(2)
_cell_measurement_theta_max 26.022
_cell_measurement_theta_min 2.037
_cell_measurement_wavelength 0.71073
_cell_volume 5119.72(16)
_computing_cell_refinement 'HKL Scalepack (Otwinowski & Minor 1997)'
_computing_data_collection 'Collect (Nonius BV, 1997-2000)'
_computing_data_reduction 'HKL Denzo and Scalepack (Otwinowski & Minor 1997)'
_computing_molecular_graphics 'Ortep-3 for Windows (Farrugia, 1997)'
_computing_publication_material 'WinGX publication routines (Farrugia, 1999)'
_computing_structure_refinement 'SHELXL-97 (Sheldrick, 1997)'
_computing_structure_solution 'SIR97(Cascarano al.,Acta Cryst.,1996,A52,C-79)'
_diffrn_ambient_temperature 293(2)
_diffrn_detector 'CCD plate'
_diffrn_measured_fraction_theta_full 0.999
_diffrn_measured_fraction_theta_max 0.999
_diffrn_measurement_device '95mm CCD camera on \k-goniostat'
_diffrn_measurement_device_type KappaCCD
_diffrn_measurement_method 'CCD rotation images, thick slices'
_diffrn_orient_matrix_type 'by Nonius Collect from scalepack cell'
_diffrn_orient_matrix_UB_11 -0.82493E-1
_diffrn_orient_matrix_UB_12 0.167807E-1
_diffrn_orient_matrix_UB_13 0.233331E-1
_diffrn_orient_matrix_UB_21 0.787873E-1
_diffrn_orient_matrix_UB_22 -0.147233E-1
_diffrn_orient_matrix_UB_23 0.301442E-1
_diffrn_orient_matrix_UB_31 0.979575E-1
_diffrn_orient_matrix_UB_32 0.259735E-1
_diffrn_orient_matrix_UB_33 0.20127E-2
_diffrn_radiation_monochromator graphite
_diffrn_radiation_probe x-ray
_diffrn_radiation_type MoK\a
_diffrn_radiation_wavelength 0.71069
_diffrn_reflns_av_R_equivalents 0.0581
_diffrn_reflns_av_unetI/netI 0.1018
_diffrn_reflns_limit_h_max 8
_diffrn_reflns_limit_h_min -8
_diffrn_reflns_limit_k_max 35
_diffrn_reflns_limit_k_min -29
_diffrn_reflns_limit_l_max 31
_diffrn_reflns_limit_l_min -31
_diffrn_reflns_number 16441
_diffrn_reflns_theta_full 25.24
_diffrn_reflns_theta_max 25.24
_diffrn_reflns_theta_min 2.61
_diffrn_source 'Enraf Nonius FR590'
_exptl_absorpt_coefficient_mu 0.077
_exptl_absorpt_correction_type none
_exptl_crystal_colour colorless
_exptl_crystal_density_diffrn 1.13
_exptl_crystal_density_method 'not measured'
_exptl_crystal_description needle
_exptl_crystal_F_000 1872
_exptl_crystal_size_max 0.60
_exptl_crystal_size_mid 0.08
_exptl_crystal_size_min 0.045
_refine_diff_density_max 0.164
_refine_diff_density_min -0.197
_refine_diff_density_rms 0.035
_refine_ls_extinction_coef 0.0041(6)
_refine_ls_extinction_expression Fc^*^=kFc[1+0.001xFc^2^\l^3^/sin(2\q)]^-1/4^
_refine_ls_extinction_method SHELXL
_refine_ls_goodness_of_fit_ref 0.965
_refine_ls_hydrogen_treatment mixed
_refine_ls_matrix_type full
_refine_ls_number_parameters 593
_refine_ls_number_reflns 9224
_refine_ls_number_restraints 0
_refine_ls_restrained_S_all 0.965
_refine_ls_R_factor_all 0.1766
_refine_ls_R_factor_gt 0.0593
_refine_ls_shift/su_max 0
_refine_ls_shift/su_mean 0
_refine_ls_structure_factor_coef Fsqd
_refine_ls_weighting_details 'calc w=1/[\s^2^(Fo^2^)+(0.0829P)^2^+0.0000P] where P=(Fo^2^+2Fc^2^)/3'
_refine_ls_weighting_scheme calc
_refine_ls_wR_factor_gt 0.1362
_refine_ls_wR_factor_ref 0.1791
_reflns_number_gt 3895
_reflns_number_total 9224
_reflns_threshold_expression >2sigma(I)
_cod_data_source_file jo0608467si20060418_105207.cif
_cod_original_sg_symbol_H-M 'P 21/n'
_cod_database_code 4021830

loop_
_symmetry_equiv_pos_as_xyz
'x, y, z'
'-x+1/2, y+1/2, -z+1/2'
'-x, -y, -z'
'x-1/2, -y-1/2, z-1/2'

loop_
_atom_site_label
_atom_site_type_symbol
_atom_site_fract_x
_atom_site_fract_y
_atom_site_fract_z
_atom_site_U_iso_or_equiv
_atom_site_adp_type
_atom_site_occupancy
_atom_site_symmetry_multiplicity
_atom_site_calc_flag
_atom_site_refinement_flags
N1 N 0.7003(3) 0.22439(8) 0.38701(9) 0.0568(6) Uani 1 1 d .
N2 N 0.8975(3) 0.10957(8) 0.31349(9) 0.0573(6) Uani 1 1 d .
O3 O 1.0903(2) 0.21889(7) 0.36263(8) 0.0745(6) Uani 1 1 d .
N4 N 0.7737(3) 0.19008(9) 0.35614(9) 0.0566(7) Uani 1 1 d .
N5 N 0.8178(3) 0.19826(8) 0.08571(9) 0.0611(6) Uani 1 1 d .
N6 N 0.7415(4) 0.23561(10) 0.11145(10) 0.0664(7) Uani 1 1 d .
N7 N 0.7420(3) 0.31234(9) 0.20459(11) 0.0621(7) Uani 1 1 d .
N8 N 0.9294(3) 0.32602(8) 0.30036(9) 0.0590(6) Uani 1 1 d .
N9 N 0.7779(3) 0.10955(9) 0.26616(11) 0.0669(8) Uani 1 1 d .
N10 N 0.8382(3) 0.29326(9) 0.32916(11) 0.0630(7) Uani 1 1 d .
C11 C 0.6389(4) 0.28888(11) 0.32433(12) 0.0612(8) Uani 1 1 d .
O12 O 0.4940(3) 0.12854(8) 0.29954(9) 0.0875(7) Uani 1 1 d .
C13 C 0.9677(4) 0.18878(10) 0.34823(11) 0.0562(8) Uani 1 1 d .
N14 N 0.6330(3) 0.31486(9) 0.15570(10) 0.0662(7) Uani 1 1 d .
N15 N 0.5767(3) 0.09778(9) 0.16989(9) 0.0664(7) Uani 1 1 d .
O16 O 0.4239(3) 0.20718(8) 0.10493(8) 0.0766(7) Uani 1 1 d .
N17 N 0.6765(4) 0.13221(10) 0.14520(11) 0.0668(8) Uani 1 1 d .
O18 O 0.5255(3) 0.31258(8) 0.29496(8) 0.0788(7) Uani 1 1 d .
C19 C 0.5818(4) 0.11878(11) 0.26270(12) 0.0628(8) Uani 1 1 d .
C20 C 0.9371(4) 0.30076(10) 0.20989(13) 0.0648(9) Uani 1 1 d .
C21 C 0.5459(4) 0.23720(12) 0.11911(11) 0.0636(8) Uani 1 1 d .
C22 C 0.5525(4) 0.25315(11) 0.35659(12) 0.0681(9) Uani 1 1 d .
H22A H 0.4705 0.2684 0.3796 0.082 Uiso 1 1 calc R
H22B H 0.4646 0.2335 0.3344 0.082 Uiso 1 1 calc R
O23 O 0.9883(3) 0.11231(9) 0.18031(8) 0.0928(8) Uani 1 1 d .
C24 C 1.0488(4) 0.35817(10) 0.33414(12) 0.0685(9) Uani 1 1 d .
H24A H 1.1771 0.3443 0.3463 0.082 Uiso 1 1 calc R
H24B H 0.9787 0.3649 0.3635 0.082 Uiso 1 1 calc R
O25 O 1.0281(3) 0.28749(8) 0.17472(9) 0.0923(8) Uani 1 1 d .
C26 C 1.0452(4) 0.30432(11) 0.26263(12) 0.0669(9) Uani 1 1 d .
H26A H 1.0834 0.2738 0.2745 0.08 Uiso 1 1 calc R
H26B H 1.1679 0.3217 0.261 0.08 Uiso 1 1 calc R
C27 C 0.9013(4) 0.21464(11) 0.03961(12) 0.0710(9) Uani 1 1 d .
H27A H 1.0265 0.2308 0.0494 0.085 Uiso 1 1 calc R
H27B H 0.8079 0.2359 0.0213 0.085 Uiso 1 1 calc R
C28 C 0.6135(4) 0.20221(11) 0.42947(12) 0.0681(9) Uani 1 1 d .
H28A H 0.5078 0.1815 0.4156 0.082 Uiso 1 1 calc R
H28B H 0.5523 0.2255 0.4489 0.082 Uiso 1 1 calc R
C29 C 1.0032(4) 0.06575(11) 0.32006(12) 0.0712(9) Uani 1 1 d .
H29A H 1.1092 0.0648 0.2978 0.085 Uiso 1 1 calc R
H29B H 0.9099 0.0411 0.3101 0.085 Uiso 1 1 calc R
C30 C 0.8762(4) 0.13640(12) 0.15114(12) 0.0682(9) Uani 1 1 d .
C31 C 1.0928(5) 0.05849(10) 0.37428(13) 0.0686(8) Uani 1 1 d .
C32 C 1.0836(5) 0.40195(11) 0.30619(12) 0.0686(8) Uani 1 1 d .
C33 C 0.4821(4) 0.27829(12) 0.14744(13) 0.0802(10) Uani 1 1 d .
H33A H 0.3617 0.2909 0.1287 0.096 Uiso 1 1 calc R
H33B H 0.4471 0.2683 0.1804 0.096 Uiso 1 1 calc R
C34 C 1.0356(4) 0.14858(10) 0.31916(12) 0.0666(9) Uani 1 1 d .
H34A H 1.0588 0.159 0.2854 0.08 Uiso 1 1 calc R
H34B H 1.1634 0.138 0.3362 0.08 Uiso 1 1 calc R
C35 C 0.9641(4) 0.17262(12) 0.11956(12) 0.0731(9) Uani 1 1 d .
H35A H 1.0398 0.194 0.1424 0.088 Uiso 1 1 calc R
H35B H 1.058 0.1581 0.0991 0.088 Uiso 1 1 calc R
C36 C 0.4683(4) 0.11717(12) 0.21016(12) 0.0727(9) Uani 1 1 d .
H36A H 0.3467 0.0994 0.2119 0.087 Uiso 1 1 calc R
H36B H 0.4277 0.1481 0.2004 0.087 Uiso 1 1 calc R
C37 C 0.7630(5) 0.17575(12) 0.46507(12) 0.0799(10) Uani 1 1 d .
H37 H 0.8204 0.1517 0.4452 0.096 Uiso 1 1 calc R
C38 C 0.9385(5) 0.17519(12) 0.00570(12) 0.0718(9) Uani 1 1 d .
C39 C 0.9746(5) 0.06122(12) 0.41375(15) 0.0851(10) Uani 1 1 d .
H39 H 0.8391 0.0686 0.4068 0.102 Uiso 1 1 calc R
C40 C 1.2919(5) 0.04821(13) 0.38625(16) 0.1002(12) Uani 1 1 d .
H40 H 1.3757 0.0471 0.3604 0.12 Uiso 1 1 calc R
C41 C 0.5492(6) 0.36106(14) 0.14747(14) 0.0952(12) Uani 1 1 d .
H41A H 0.4709 0.3684 0.1752 0.114 Uiso 1 1 calc R
H41B H 0.4587 0.3613 0.116 0.114 Uiso 1 1 calc R
C42 C 0.4389(5) 0.07285(13) 0.13210(14) 0.0928(11) Uani 1 1 d .
H42A H 0.3664 0.0504 0.15 0.111 Uiso 1 1 calc R
H42B H 0.3409 0.0944 0.1162 0.111 Uiso 1 1 calc R
C43 C 1.1243(6) 0.16711(15) -0.00968(16) 0.1067(13) Uani 1 1 d .
H43 H 1.2318 0.1861 0.0016 0.128 Uiso 1 1 calc R
C44 C 0.9237(6) 0.42784(14) 0.28626(16) 0.0996(12) Uani 1 1 d .
H44 H 0.7937 0.4178 0.2892 0.119 Uiso 1 1 calc R
C45 C 1.0544(8) 0.05315(14) 0.46330(17) 0.1130(13) Uani 1 1 d .
H45 H 0.9731 0.0552 0.4896 0.136 Uiso 1 1 calc R
C46 C 0.7851(6) 0.14598(15) -0.01107(15) 0.1029(12) Uani 1 1 d .
H46 H 0.658 0.151 -0.0011 0.124 Uiso 1 1 calc R
C47 C 0.7059(8) 0.39745(14) 0.14444(18) 0.1191(14) Uani 1 1 d .
H47 H 0.7896 0.3986 0.1774 0.143 Uiso 1 1 calc R
C48 C 1.2732(5) 0.41675(15) 0.30076(18) 0.1126(14) Uani 1 1 d .
H48 H 1.3842 0.3993 0.3133 0.135 Uiso 1 1 calc R
C49 C 0.9346(5) 0.20584(15) 0.48861(15) 0.1122(14) Uani 1 1 d .
H49A H 1.0283 0.1876 0.5102 0.168 Uiso 1 1 calc R
H49B H 0.882 0.2296 0.5085 0.168 Uiso 1 1 calc R
H49C H 1.0018 0.2194 0.462 0.168 Uiso 1 1 calc R
C50 C 1.2518(9) 0.04217(16) 0.4738(2) 0.1241(16) Uani 1 1 d .
H50 H 1.3054 0.0365 0.5073 0.149 Uiso 1 1 calc R
C51 C 0.6542(6) 0.15248(15) 0.50638(15) 0.1210(14) Uani 1 1 d .
H51A H 0.7493 0.1352 0.5287 0.182 Uiso 1 1 calc R
H51B H 0.5525 0.1323 0.4906 0.182 Uiso 1 1 calc R
H51C H 0.5929 0.1754 0.5257 0.182 Uiso 1 1 calc R
C52 C 0.9520(9) 0.46843(16) 0.26190(19) 0.1289(16) Uani 1 1 d .
H52 H 0.8412 0.4858 0.249 0.155 Uiso 1 1 calc R
C53 C 0.5326(9) 0.04923(19) 0.09172(19) 0.1449(18) Uani 1 1 d .
H53 H 0.589 0.0728 0.071 0.174 Uiso 1 1 calc R
C54 C 1.3705(7) 0.03950(18) 0.4358(2) 0.1341(17) Uani 1 1 d .
H54 H 1.5054 0.0318 0.4431 0.161 Uiso 1 1 calc R
C55 C 1.2989(9) 0.4583(2) 0.2762(2) 0.150(2) Uani 1 1 d .
H55 H 1.428 0.4689 0.2733 0.18 Uiso 1 1 calc R
C56 C 1.1375(12) 0.48339(17) 0.2565(2) 0.1382(18) Uani 1 1 d .
H56 H 1.1558 0.5107 0.2393 0.166 Uiso 1 1 calc R
C57 C 0.8147(8) 0.10940(18) -0.0424(2) 0.1349(17) Uani 1 1 d .
H57 H 0.708 0.09 -0.0531 0.162 Uiso 1 1 calc R
C58 C 1.1529(9) 0.1308(2) -0.0420(2) 0.150(2) Uani 1 1 d .
H58 H 1.2782 0.1262 -0.0533 0.18 Uiso 1 1 calc R
C59 C 0.8413(8) 0.38711(18) 0.1036(2) 0.165(2) Uani 1 1 d .
H59A H 0.9417 0.4106 0.1036 0.248 Uiso 1 1 calc R
H59B H 0.7625 0.3862 0.0708 0.248 Uiso 1 1 calc R
H59C H 0.9055 0.358 0.1105 0.248 Uiso 1 1 calc R
C60 C 0.6038(10) 0.44365(17) 0.1355(2) 0.196(3) Uani 1 1 d .
H60A H 0.7039 0.467 0.1339 0.294 Uiso 1 1 calc R
H60B H 0.5259 0.4502 0.1631 0.294 Uiso 1 1 calc R
H60C H 0.517 0.4429 0.104 0.294 Uiso 1 1 calc R
C61 C 0.9977(12) 0.1015(2) -0.0575(2) 0.151(2) Uani 1 1 d .
H61 H 1.0182 0.0765 -0.0782 0.181 Uiso 1 1 calc R
C62 C 0.3608(11) 0.0244(3) 0.0564(3) 0.256(4) Uani 1 1 d .
H62A H 0.2595 0.0463 0.0442 0.385 Uiso 1 1 calc R
H62B H 0.3019 0.001 0.0755 0.385 Uiso 1 1 calc R
H62C H 0.4161 0.0108 0.0279 0.385 Uiso 1 1 calc R
C63 C 0.6937(11) 0.0188(2) 0.1098(3) 0.227(4) Uani 1 1 d .
H63A H 0.7497 0.0056 0.0812 0.341 Uiso 1 1 calc R
H63B H 0.6431 -0.0051 0.1298 0.341 Uiso 1 1 calc R
H63C H 0.7961 0.0357 0.1304 0.341 Uiso 1 1 calc R
H4 H 0.695(4) 0.1674(10) 0.3458(10) 0.060(9) Uiso 1 1 d .
H17 H 0.612(4) 0.1499(9) 0.1237(10) 0.052(9) Uiso 1 1 d .
H10 H 0.907(4) 0.2737(9) 0.3496(10) 0.056(9) Uiso 1 1 d .
H6 H 0.823(4) 0.2571(11) 0.1264(11) 0.079(11) Uiso 1 1 d .
H9 H 0.837(4) 0.1051(9) 0.2399(11) 0.061(9) Uiso 1 1 d .
H7 H 0.685(4) 0.3208(10) 0.2332(12) 0.077(10) Uiso 1 1 d .

loop_
_atom_site_aniso_label
_atom_site_aniso_U_11
_atom_site_aniso_U_22
_atom_site_aniso_U_33
_atom_site_aniso_U_23
_atom_site_aniso_U_13
_atom_site_aniso_U_12
N1 0.0441(12) 0.0593(16) 0.0673(17) -0.0040(13) 0.0080(12) 0.0023(11)
N2 0.0545(13) 0.0595(17) 0.0582(17) 0.0011(12) 0.0073(12) 0.0043(12)
O3 0.0415(10) 0.0668(14) 0.1150(19) 0.0034(12) 0.0075(10) -0.0056(10)
N4 0.0393(13) 0.0623(18) 0.0692(18) -0.0056(14) 0.0101(11) -0.0051(12)
N5 0.0563(13) 0.0688(18) 0.0600(16) -0.0019(14) 0.0143(12) 0.0045(12)
N6 0.0515(15) 0.077(2) 0.0722(19) -0.0188(15) 0.0143(13) -0.0042(14)
N7 0.0517(15) 0.0743(19) 0.0617(19) -0.0025(14) 0.0123(14) 0.0094(12)
N8 0.0496(12) 0.0558(16) 0.0723(17) 0.0000(14) 0.0096(12) -0.0055(12)
N9 0.0531(16) 0.089(2) 0.061(2) 0.0079(15) 0.0170(15) 0.0144(13)
N10 0.0421(14) 0.0579(17) 0.088(2) 0.0170(15) 0.0016(13) -0.0008(12)
C11 0.0428(17) 0.069(2) 0.072(2) 0.0030(18) 0.0078(15) 0.0057(15)
O12 0.0486(11) 0.134(2) 0.0832(17) -0.0258(15) 0.0218(11) -0.0064(11)
C13 0.0444(17) 0.054(2) 0.071(2) 0.0129(16) 0.0093(14) 0.0005(14)
N14 0.0635(14) 0.0712(19) 0.0641(18) -0.0084(14) 0.0083(13) 0.0075(14)
N15 0.0642(14) 0.0716(18) 0.0650(18) 0.0067(15) 0.0145(14) 0.0027(13)
O16 0.0498(11) 0.0805(16) 0.0982(18) -0.0058(12) 0.0024(11) -0.0062(11)
N17 0.0522(16) 0.077(2) 0.071(2) 0.0123(16) 0.0030(14) 0.0065(14)
O18 0.0477(11) 0.0972(18) 0.0916(17) 0.0238(14) 0.0079(11) 0.0126(11)
C19 0.0496(18) 0.074(2) 0.068(2) -0.0031(17) 0.0175(16) -0.0050(14)
C20 0.0485(18) 0.060(2) 0.087(3) -0.0114(18) 0.0154(18) -0.0059(14)
C21 0.0477(18) 0.080(2) 0.064(2) -0.0017(18) 0.0082(14) 0.0046(16)
C22 0.0414(15) 0.078(2) 0.085(2) 0.0099(19) 0.0074(15) 0.0012(15)
O23 0.0545(12) 0.151(2) 0.0747(16) 0.0319(15) 0.0145(11) 0.0273(13)
C24 0.0661(18) 0.066(2) 0.072(2) -0.0022(18) 0.0024(16) -0.0060(16)
O25 0.0512(12) 0.122(2) 0.107(2) -0.0472(16) 0.0227(12) -0.0024(11)
C26 0.0465(15) 0.067(2) 0.088(3) -0.0039(18) 0.0121(17) 0.0017(14)
C27 0.0771(19) 0.070(2) 0.069(2) 0.0002(19) 0.0228(17) 0.0009(16)
C28 0.0659(18) 0.076(2) 0.065(2) -0.0014(18) 0.0171(16) -0.0053(16)
C29 0.080(2) 0.067(2) 0.067(2) -0.0018(17) 0.0077(17) 0.0116(17)
C30 0.0501(18) 0.098(3) 0.058(2) -0.0010(19) 0.0105(15) 0.0135(17)
C31 0.075(2) 0.064(2) 0.066(2) 0.0019(17) 0.0006(18) 0.0059(16)
C32 0.076(2) 0.061(2) 0.070(2) -0.0022(17) 0.0126(17) -0.0119(18)
C33 0.0570(18) 0.102(3) 0.084(2) -0.021(2) 0.0161(16) 0.0018(18)
C34 0.0524(16) 0.070(2) 0.080(2) 0.0047(18) 0.0219(15) -0.0008(15)
C35 0.0506(16) 0.098(3) 0.072(2) 0.007(2) 0.0105(16) 0.0038(16)
C36 0.0541(16) 0.095(3) 0.070(2) -0.0010(19) 0.0107(17) 0.0066(16)
C37 0.096(2) 0.078(3) 0.064(2) 0.0032(19) 0.0083(19) 0.0096(19)
C38 0.083(2) 0.069(2) 0.065(2) 0.0004(18) 0.0153(18) 0.0066(19)
C39 0.093(2) 0.088(3) 0.074(3) 0.006(2) 0.011(2) 0.0108(19)
C40 0.087(3) 0.121(4) 0.091(3) 0.017(2) 0.003(2) 0.013(2)
C41 0.117(3) 0.098(3) 0.068(3) -0.005(2) -0.001(2) 0.036(3)
C42 0.111(3) 0.088(3) 0.081(3) -0.010(2) 0.019(2) -0.017(2)
C43 0.105(3) 0.112(3) 0.111(3) -0.018(3) 0.047(2) 0.004(2)
C44 0.095(3) 0.072(3) 0.130(4) 0.014(3) 0.006(2) -0.004(2)
C45 0.153(4) 0.114(4) 0.075(3) 0.004(3) 0.026(3) 0.013(3)
C46 0.102(3) 0.100(3) 0.105(3) -0.029(3) 0.004(2) 0.012(2)
C47 0.186(4) 0.071(3) 0.099(3) 0.001(3) 0.011(3) 0.018(3)
C48 0.091(3) 0.091(3) 0.161(4) 0.018(3) 0.036(2) -0.018(2)
C49 0.100(3) 0.135(4) 0.095(3) 0.002(3) -0.019(2) -0.005(2)
C50 0.152(4) 0.129(4) 0.084(4) 0.016(3) -0.020(3) 0.016(3)
C51 0.169(4) 0.113(4) 0.084(3) 0.025(3) 0.024(3) -0.004(3)
C52 0.162(5) 0.074(3) 0.147(4) 0.021(3) 0.004(3) 0.000(3)
C53 0.199(5) 0.126(4) 0.119(4) -0.043(4) 0.057(4) -0.020(4)
C54 0.108(3) 0.176(5) 0.111(4) 0.030(4) -0.019(3) 0.027(3)
C55 0.143(4) 0.109(4) 0.211(6) 0.028(4) 0.068(4) -0.035(3)
C56 0.200(6) 0.078(4) 0.144(5) 0.023(3) 0.054(4) -0.025(4)
C57 0.156(4) 0.114(4) 0.126(4) -0.041(3) -0.023(3) 0.013(3)
C58 0.169(5) 0.162(6) 0.130(5) -0.034(4) 0.063(4) 0.045(4)
C59 0.236(5) 0.127(5) 0.149(5) 0.017(4) 0.087(4) -0.014(4)
C60 0.343(8) 0.092(4) 0.152(5) 0.021(3) 0.024(5) 0.069(5)
C61 0.206(6) 0.132(5) 0.111(4) -0.057(3) 0.004(4) 0.045(5)
C62 0.305(8) 0.272(9) 0.197(7) -0.154(7) 0.053(6) -0.117(7)
C63 0.300(8) 0.168(7) 0.235(8) -0.018(5) 0.121(7) 0.102(6)

loop_
_atom_type_symbol
_atom_type_description
_atom_type_scat_dispersion_real
_atom_type_scat_dispersion_imag
_atom_type_scat_source
C C 0.0033 0.0016 'International Tables Vol C Tables 4.2.6.8 and 6.1.1.4'
H H 0 0 'International Tables Vol C Tables 4.2.6.8 and 6.1.1.4'
N N 0.0061 0.0033 'International Tables Vol C Tables 4.2.6.8 and 6.1.1.4'
O O 0.0106 0.006 'International Tables Vol C Tables 4.2.6.8 and 6.1.1.4'

loop_
_exptl_crystal_face_index_h
_exptl_crystal_face_index_k
_exptl_crystal_face_index_l
_exptl_crystal_face_perp_dist
1 0 0 0.3
-1 0 0 0.3
0 1 0 0.02
0 -1 0 0.025
0 0 1 0.04
0 0 -1 0.04

loop_
_geom_angle_atom_site_label_1
_geom_angle_atom_site_label_2
_geom_angle_atom_site_label_3
_geom_angle
N4 N1 C22 110.4(2)
N4 N1 C28 108.6(2)
C22 N1 C28 111.7(2)
N9 N2 C29 108.9(2)
N9 N2 C34 112.4(2)
C29 N2 C34 112.2(2)
C13 N4 N1 121.1(3)
C13 N4 H4 119.6(17)
N1 N4 H4 118.8(17)
N6 N5 C35 111.0(2)
N6 N5 C27 109.7(2)
C35 N5 C27 112.4(2)
C21 N6 N5 120.6(3)
C21 N6 H6 117.6(19)
N5 N6 H6 121.4(19)
C20 N7 N14 120.4(3)
C20 N7 H7 118.3(17)
N14 N7 H7 121.2(17)
N10 N8 C24 110.4(2)
N10 N8 C26 111.5(2)
C24 N8 C26 113.2(2)
C19 N9 N2 121.3(3)
C19 N9 H9 121.5(18)
N2 N9 H9 117.1(18)
C11 N10 N8 120.4(3)
C11 N10 H10 116.6(17)
N8 N10 H10 122.9(17)
O18 C11 N10 123.0(3)
O18 C11 C22 119.8(2)
N10 C11 C22 117.2(3)
O3 C13 N4 123.8(3)
O3 C13 C34 119.1(2)
N4 C13 C34 117.2(3)
N7 N14 C41 109.4(2)
N7 N14 C33 112.0(2)
C41 N14 C33 113.6(3)
N17 N15 C36 111.0(2)
N17 N15 C42 109.5(2)
C36 N15 C42 111.0(2)
C30 N17 N15 122.2(3)
C30 N17 H17 116.9(17)
N15 N17 H17 120.7(17)
O12 C19 N9 123.4(3)
O12 C19 C36 120.0(2)
N9 C19 C36 116.6(3)
O25 C20 N7 124.1(3)
O25 C20 C26 119.6(3)
N7 C20 C26 116.3(3)
O16 C21 N6 123.6(3)
O16 C21 C33 120.4(3)
N6 C21 C33 116.0(3)
N1 C22 C11 115.4(2)
N1 C22 H22A 108.4
C11 C22 H22A 108.4
N1 C22 H22B 108.4
C11 C22 H22B 108.4
H22A C22 H22B 107.5
N8 C24 C32 110.5(2)
N8 C24 H24A 109.6
C32 C24 H24A 109.6
N8 C24 H24B 109.6
C32 C24 H24B 109.6
H24A C24 H24B 108.1
N8 C26 C20 114.9(2)
N8 C26 H26A 108.5
C20 C26 H26A 108.5
N8 C26 H26B 108.5
C20 C26 H26B 108.5
H26A C26 H26B 107.5
N5 C27 C38 110.3(3)
N5 C27 H27A 109.6
C38 C27 H27A 109.6
N5 C27 H27B 109.6
C38 C27 H27B 109.6
H27A C27 H27B 108.1
N1 C28 C37 114.2(2)
N1 C28 H28A 108.7
C37 C28 H28A 108.7
N1 C28 H28B 108.7
C37 C28 H28B 108.7
H28A C28 H28B 107.6
N2 C29 C31 111.8(3)
N2 C29 H29A 109.2
C31 C29 H29A 109.2
N2 C29 H29B 109.2
C31 C29 H29B 109.2
H29A C29 H29B 107.9
O23 C30 N17 123.5(3)
O23 C30 C35 119.8(3)
N17 C30 C35 116.6(3)
C40 C31 C39 117.8(3)
C40 C31 C29 121.7(3)
C39 C31 C29 120.6(3)
C48 C32 C44 118.8(3)
C48 C32 C24 121.2(3)
C44 C32 C24 120.0(3)
N14 C33 C21 115.2(2)
N14 C33 H33A 108.5
C21 C33 H33A 108.5
N14 C33 H33B 108.5
C21 C33 H33B 108.5
H33A C33 H33B 107.5
N2 C34 C13 115.9(2)
N2 C34 H34A 108.3
C13 C34 H34A 108.3
N2 C34 H34B 108.3
C13 C34 H34B 108.3
H34A C34 H34B 107.4
N5 C35 C30 115.0(2)
N5 C35 H35A 108.5
C30 C35 H35A 108.5
N5 C35 H35B 108.5
C30 C35 H35B 108.5
H35A C35 H35B 107.5
N15 C36 C19 116.1(2)
N15 C36 H36A 108.3
C19 C36 H36A 108.3
N15 C36 H36B 108.3
C19 C36 H36B 108.3
H36A C36 H36B 107.4
C28 C37 C49 112.1(3)
C28 C37 C51 109.5(3)
C49 C37 C51 111.3(3)
C28 C37 H37 107.9
C49 C37 H37 107.9
C51 C37 H37 107.9
C46 C38 C43 118.0(4)
C46 C38 C27 120.2(3)
C43 C38 C27 121.8(3)
C45 C39 C31 120.9(3)
C45 C39 H39 119.6
C31 C39 H39 119.6
C31 C40 C54 121.2(4)
C31 C40 H40 119.4
C54 C40 H40 119.4
N14 C41 C47 113.6(3)
N14 C41 H41A 108.8
C47 C41 H41A 108.8
N14 C41 H41B 108.8
C47 C41 H41B 108.8
H41A C41 H41B 107.7
C53 C42 N15 115.9(3)
C53 C42 H42A 108.3
N15 C42 H42A 108.3
C53 C42 H42B 108.3
N15 C42 H42B 108.3
H42A C42 H42B 107.4
C38 C43 C58 120.4(4)
C38 C43 H43 119.8
C58 C43 H43 119.8
C32 C44 C52 121.0(4)
C32 C44 H44 119.5
C52 C44 H44 119.5
C50 C45 C39 119.9(4)
C50 C45 H45 120
C39 C45 H45 120
C38 C46 C57 121.6(4)
C38 C46 H46 119.2
C57 C46 H46 119.2
C41 C47 C59 112.0(4)
C41 C47 C60 109.4(4)
C59 C47 C60 111.2(4)
C41 C47 H47 108
C59 C47 H47 108
C60 C47 H47 108
C32 C48 C55 119.3(4)
C32 C48 H48 120.3
C55 C48 H48 120.3
C37 C49 H49A 109.5
C37 C49 H49B 109.5
H49A C49 H49B 109.5
C37 C49 H49C 109.5
H49A C49 H49C 109.5
H49B C49 H49C 109.5
C54 C50 C45 120.2(4)
C54 C50 H50 119.9
C45 C50 H50 119.9
C37 C51 H51A 109.5
C37 C51 H51B 109.5
H51A C51 H51B 109.5
C37 C51 H51C 109.5
H51A C51 H51C 109.5
H51B C51 H51C 109.5
C56 C52 C44 120.7(5)
C56 C52 H52 119.6
C44 C52 H52 119.6
C63 C53 C42 114.6(5)
C63 C53 C62 112.5(6)
C42 C53 C62 107.6(4)
C63 C53 H53 107.2
C42 C53 H53 107.2
C62 C53 H53 107.2
C50 C54 C40 120.1(4)
C50 C54 H54 120
C40 C54 H54 120
C56 C55 C48 120.8(4)
C56 C55 H55 119.6
C48 C55 H55 119.6
C52 C56 C55 119.3(5)
C52 C56 H56 120.4
C55 C56 H56 120.4
C61 C57 C46 120.4(5)
C61 C57 H57 119.8
C46 C57 H57 119.8
C61 C58 C43 120.5(5)
C61 C58 H58 119.8
C43 C58 H58 119.8
C47 C59 H59A 109.5
C47 C59 H59B 109.5
H59A C59 H59B 109.5
C47 C59 H59C 109.5
H59A C59 H59C 109.5
H59B C59 H59C 109.5
C47 C60 H60A 109.5
C47 C60 H60B 109.5
H60A C60 H60B 109.5
C47 C60 H60C 109.5
H60A C60 H60C 109.5
H60B C60 H60C 109.5
C57 C61 C58 119.2(5)
C57 C61 H61 120.4
C58 C61 H61 120.4
C53 C62 H62A 109.5
C53 C62 H62B 109.5
H62A C62 H62B 109.5
C53 C62 H62C 109.5
H62A C62 H62C 109.5
H62B C62 H62C 109.5
C53 C63 H63A 109.5
C53 C63 H63B 109.5
H63A C63 H63B 109.5
C53 C63 H63C 109.5
H63A C63 H63C 109.5
H63B C63 H63C 109.5

loop_
_geom_bond_atom_site_label_1
_geom_bond_atom_site_label_2
_geom_bond_distance
N1 N4 1.413(3)
N1 C22 1.465(3)
N1 C28 1.469(3)
N2 N9 1.405(3)
N2 C29 1.463(3)
N2 C34 1.464(3)
O3 C13 1.233(3)
N4 C13 1.339(3)
N4 H4 0.87(3)
N5 N6 1.410(3)
N5 C35 1.456(3)
N5 C27 1.474(3)
N6 C21 1.348(3)
N6 H6 0.89(3)
N7 C20 1.341(3)
N7 N14 1.410(3)
N7 H7 0.92(3)
N8 N10 1.403(3)
N8 C24 1.467(3)
N8 C26 1.472(3)
N9 C19 1.333(3)
N9 H9 0.84(3)
N10 C11 1.332(3)
N10 H10 0.88(3)
C11 O18 1.234(3)
C11 C22 1.502(4)
O12 C19 1.224(3)
C13 C34 1.500(4)
N14 C41 1.468(4)
N14 C33 1.469(4)
N15 N17 1.407(3)
N15 C36 1.466(4)
N15 C42 1.472(4)
O16 C21 1.227(3)
N17 C30 1.334(3)
N17 H17 0.85(3)
C19 C36 1.504(4)
C20 O25 1.228(3)
C20 C26 1.497(4)
C21 C33 1.501(4)
C22 H22A 0.97
C22 H22B 0.97
O23 C30 1.232(3)
C24 C32 1.507(4)
C24 H24A 0.97
C24 H24B 0.97
C26 H26A 0.97
C26 H26B 0.97
C27 C38 1.496(4)
C27 H27A 0.97
C27 H27B 0.97
C28 C37 1.505(4)
C28 H28A 0.97
C28 H28B 0.97
C29 C31 1.502(4)
C29 H29A 0.97
C29 H29B 0.97
C30 C35 1.506(4)
C31 C40 1.368(4)
C31 C39 1.379(4)
C32 C48 1.363(4)
C32 C44 1.366(4)
C33 H33A 0.97
C33 H33B 0.97
C34 H34A 0.97
C34 H34B 0.97
C35 H35A 0.97
C35 H35B 0.97
C36 H36A 0.97
C36 H36B 0.97
C37 C49 1.522(4)
C37 C51 1.535(4)
C37 H37 0.98
C38 C46 1.369(4)
C38 C43 1.372(4)
C39 C45 1.375(5)
C39 H39 0.93
C40 C54 1.376(6)
C40 H40 0.93
C41 C47 1.502(5)
C41 H41A 0.97
C41 H41B 0.97
C42 C53 1.467(5)
C42 H42A 0.97
C42 H42B 0.97
C43 C58 1.388(6)
C43 H43 0.93
C44 C52 1.371(6)
C44 H44 0.93
C45 C50 1.358(6)
C45 H45 0.93
C46 C57 1.377(6)
C46 H46 0.93
C47 C59 1.514(6)
C47 C60 1.518(5)
C47 H47 0.98
C48 C55 1.394(6)
C48 H48 0.93
C49 H49A 0.96
C49 H49B 0.96
C49 H49C 0.96
C50 C54 1.350(6)
C50 H50 0.93
C51 H51A 0.96
C51 H51B 0.96
C51 H51C 0.96
C52 C56 1.339(6)
C52 H52 0.93
C53 C63 1.435(7)
C53 C62 1.572(7)
C53 H53 0.98
C54 H54 0.93
C55 C56 1.359(7)
C55 H55 0.93
C56 H56 0.93
C57 C61 1.350(6)
C57 H57 0.93
C58 C61 1.371(7)
C58 H58 0.93
C59 H59A 0.96
C59 H59B 0.96
C59 H59C 0.96
C60 H60A 0.96
C60 H60B 0.96
C60 H60C 0.96
C61 H61 0.93
C62 H62A 0.96
C62 H62B 0.96
C62 H62C 0.96
C63 H63A 0.96
C63 H63B 0.96
C63 H63C 0.96

loop_
_cod_related_entry_id
_cod_related_entry_database
_cod_related_entry_code
1 ChemSpider 10018998
